data_1556625
loop_
_publ_author_name
'Hazra, S.'
'Rocha, B.G.M.'
'Guedes da Silva, M.F.C.'
'Karmakar, A.'
'Pombeiro, A.J.L.'

_publ_section_title
;
 Syntheses, Structures, and Catalytic Hydrocarbon Oxidation Properties of
 N-Heterocycle-Sulfonated Schiff Base Copper(II) Complexes
;
_journal_name_full Inorganics
_journal_page_first 17
_journal_paper_doi 10.3390/inorganics7020017
_journal_volume 7
_journal_year 2019
_chemical_formula_moiety 'C20 H20 Cu N2 O5 S'
_chemical_formula_sum 'C20 H20 Cu N2 O5 S'
_chemical_formula_weight 463.98
_space_group_crystal_system monoclinic
_space_group_IT_number 14
_space_group_name_Hall '-P 2yn'
_space_group_name_H-M_alt 'P 1 21/n 1'
_atom_sites_solution_hydrogens mixed
_cell_angle_alpha 90
_cell_angle_beta 91.883(2)
_cell_angle_gamma 90
_cell_formula_units_Z 4
_cell_length_a 9.5036(4)
_cell_length_b 18.3619(8)
_cell_length_c 11.3390(5)
_cell_measurement_reflns_used 3407
_cell_measurement_temperature 150(2)
_cell_measurement_theta_max 24.65
_cell_measurement_theta_min 2.22
_cell_volume 1977.63(15)
_computing_cell_refinement 'Bruker SAINT'
_computing_data_collection 'Bruker APEX2'
_computing_data_reduction 'Bruker SAINT'
_computing_molecular_graphics 'Ortep-3 for Windows (Farrugia, 1997)'
_computing_publication_material 'WinGX publication routines (Farrugia, 1999)'
_computing_structure_refinement 'SHELXL-2013 (Sheldrick, 2013)'
_computing_structure_solution 'SIR97 (Giacovazzo et al, 1997)'
_diffrn_ambient_temperature 150(2)
_diffrn_measured_fraction_theta_full 1.000
_diffrn_measured_fraction_theta_max 0.999
_diffrn_measurement_device_type 'Bruker APEX-II CCD'
_diffrn_measurement_method '\f and \w scans'
_diffrn_radiation_type MoK\a
_diffrn_radiation_wavelength 0.71073
_diffrn_reflns_av_R_equivalents 0.0555
_diffrn_reflns_av_unetI/netI 0.0562
_diffrn_reflns_Laue_measured_fraction_full 1.000
_diffrn_reflns_Laue_measured_fraction_max 0.999
_diffrn_reflns_limit_h_max 11
_diffrn_reflns_limit_h_min -11
_diffrn_reflns_limit_k_max 22
_diffrn_reflns_limit_k_min -21
_diffrn_reflns_limit_l_max 10
_diffrn_reflns_limit_l_min -13
_diffrn_reflns_number 14180
_diffrn_reflns_point_group_measured_fraction_full 1.000
_diffrn_reflns_point_group_measured_fraction_max 0.999
_diffrn_reflns_theta_full 25.242
_diffrn_reflns_theta_max 25.357
_diffrn_reflns_theta_min 2.112
_exptl_absorpt_coefficient_mu 1.245
_exptl_absorpt_correction_T_max 0.871
_exptl_absorpt_correction_T_min 0.791
_exptl_absorpt_correction_type multi-scan
_exptl_absorpt_process_details sadabs
_exptl_crystal_colour green
_exptl_crystal_density_diffrn 1.558
_exptl_crystal_description plate
_exptl_crystal_F_000 956
_exptl_crystal_size_max 0.26
_exptl_crystal_size_mid 0.16
_exptl_crystal_size_min 0.12
_refine_diff_density_max 0.438
_refine_diff_density_min -0.402
_refine_diff_density_rms 0.079
_refine_ls_extinction_coef .
_refine_ls_extinction_method none
_refine_ls_goodness_of_fit_ref 1.017
_refine_ls_hydrogen_treatment mixed
_refine_ls_matrix_type full
_refine_ls_number_parameters 266
_refine_ls_number_reflns 3629
_refine_ls_number_restraints 0
_refine_ls_restrained_S_all 1.017
_refine_ls_R_factor_all 0.0594
_refine_ls_R_factor_gt 0.0373
_refine_ls_shift/su_max 0.003
_refine_ls_shift/su_mean 0.000
_refine_ls_structure_factor_coef Fsqd
_refine_ls_weighting_details 'w=1/[\s^2^(Fo^2^)+(0.0285P)^2^+1.8777P] where P=(Fo^2^+2Fc^2^)/3'
_refine_ls_weighting_scheme calc
_refine_ls_wR_factor_gt 0.0759
_refine_ls_wR_factor_ref 0.0838
_reflns_Friedel_coverage 0.000
_reflns_Friedel_fraction_full .
_reflns_Friedel_fraction_max .
_reflns_number_gt 2759
_reflns_number_total 3629
_reflns_threshold_expression 'I > 2\s(I)'
_cod_data_source_file Inorganics-2019-7-17.cif
_cod_data_source_block Compound2
_cod_original_sg_symbol_H-M 'P 21/n'
_cod_database_code 1556625
_shelx_space_group_comment
;
The symmetry employed for this shelxl refinement is uniquely defined
by the following loop, which should always be used as a source of
symmetry information in preference to the above space-group names.
They are only intended as comments.
;
_shelxl_version_number 2013-4

loop_
_space_group_symop_operation_xyz
'x, y, z'
'-x+1/2, y+1/2, -z+1/2'
'-x, -y, -z'
'x-1/2, -y-1/2, z-1/2'

loop_
_atom_site_label
_atom_site_type_symbol
_atom_site_fract_x
_atom_site_fract_y
_atom_site_fract_z
_atom_site_U_iso_or_equiv
_atom_site_adp_type
_atom_site_occupancy
_atom_site_site_symmetry_order
_atom_site_calc_flag
_atom_site_refinement_flags_posn
_atom_site_refinement_flags_adp
_atom_site_refinement_flags_occupancy
_atom_site_disorder_assembly
_atom_site_disorder_group
C1 C 0.5699(3) 0.31606(16) 0.3365(3) 0.0173(7) Uani 1 1 d . . . . .
C2 C 0.6257(4) 0.38205(18) 0.3033(3) 0.0270(8) Uani 1 1 d . . . . .
H2 H 0.6151 0.3981 0.2239 0.032 Uiso 1 1 calc R U . . .
C3 C 0.6971(4) 0.4249(2) 0.3860(3) 0.0399(11) Uani 1 1 d . . . . .
H3 H 0.7357 0.4703 0.3634 0.048 Uiso 1 1 calc R U . . .
C4 C 0.7120(4) 0.4015(2) 0.5009(3) 0.0392(11) Uani 1 1 d . . . . .
H4 H 0.7607 0.4311 0.5575 0.047 Uiso 1 1 calc R U . . .
C5 C 0.6570(4) 0.33530(19) 0.5349(3) 0.0278(8) Uani 1 1 d . . . . .
H5 H 0.6674 0.3199 0.6148 0.033 Uiso 1 1 calc R U . . .
C6 C 0.5868(3) 0.29131(16) 0.4530(3) 0.0179(7) Uani 1 1 d . . . . .
C7 C 0.6156(3) 0.18090(16) 0.5497(3) 0.0161(7) Uani 1 1 d . . . . .
H7 H 0.7093 0.1978 0.5628 0.019 Uiso 1 1 calc R U . . .
C11 C 0.5811(3) 0.11236(16) 0.6004(3) 0.0160(7) Uani 1 1 d . . . . .
C12 C 0.6933(3) 0.07050(17) 0.6505(3) 0.0206(7) Uani 1 1 d . . . . .
H12 H 0.7863 0.0895 0.6507 0.025 Uiso 1 1 calc R U . . .
C13 C 0.6708(4) 0.00352(18) 0.6984(3) 0.0248(8) Uani 1 1 d . . . . .
H13 H 0.7470 -0.0238 0.7319 0.030 Uiso 1 1 calc R U . . .
C14 C 0.5337(4) -0.02431(17) 0.6976(3) 0.0243(8) Uani 1 1 d . . . . .
H14 H 0.5172 -0.0712 0.7297 0.029 Uiso 1 1 calc R U . . .
C15 C 0.4230(4) 0.01521(17) 0.6512(3) 0.0228(8) Uani 1 1 d . . . . .
H15 H 0.3309 -0.0048 0.6528 0.027 Uiso 1 1 calc R U . . .
C16 C 0.4418(3) 0.08462(16) 0.6012(3) 0.0167(7) Uani 1 1 d . . . . .
C21 C 0.2521(4) 0.37575(17) 0.4830(3) 0.0335(9) Uani 1 1 d . . . . .
H21A H 0.2917 0.3774 0.4034 0.040 Uiso 1 1 calc R U . . .
H21B H 0.3136 0.4053 0.5365 0.040 Uiso 1 1 calc R U . . .
C22 C 0.1065(4) 0.4088(2) 0.4777(4) 0.0452(11) Uani 1 1 d . . . . .
H22A H 0.1112 0.4582 0.4454 0.068 Uiso 1 1 calc R U . . .
H22B H 0.0695 0.4107 0.5573 0.068 Uiso 1 1 calc R U . . .
H22C H 0.0442 0.3789 0.4270 0.068 Uiso 1 1 calc R U . . .
C23 C 0.0771(3) 0.10608(17) 0.4198(3) 0.0195(7) Uani 1 1 d . . . . .
H23 H 0.1333 0.0706 0.4601 0.023 Uiso 1 1 calc R U . . .
C24 C -0.0596(4) 0.08864(18) 0.3876(3) 0.0282(8) Uani 1 1 d . . . . .
H24 H -0.0963 0.0419 0.4048 0.034 Uiso 1 1 calc R U . . .
C25 C -0.1427(4) 0.13997(18) 0.3299(3) 0.0265(8) Uani 1 1 d . . . . .
H25 H -0.2376 0.1293 0.3072 0.032 Uiso 1 1 calc R U . . .
C26 C -0.0852(3) 0.20698(18) 0.3059(3) 0.0245(8) Uani 1 1 d . . . . .
H26 H -0.1399 0.2433 0.2663 0.029 Uiso 1 1 calc R U . . .
C27 C 0.0526(3) 0.22060(17) 0.3402(3) 0.0203(7) Uani 1 1 d . . . . .
H27 H 0.0917 0.2669 0.3235 0.024 Uiso 1 1 calc R U . . .
N1 N 0.5309(3) 0.22254(13) 0.4873(2) 0.0147(6) Uani 1 1 d . . . . .
N2 N 0.1341(3) 0.17079(13) 0.3966(2) 0.0168(6) Uani 1 1 d . . . . .
O1 O 0.3321(2) 0.12051(11) 0.55926(19) 0.0218(5) Uani 1 1 d . . . . .
O11 O 0.3473(2) 0.24148(12) 0.28416(18) 0.0191(5) Uani 1 1 d . . . . .
O12 O 0.5693(2) 0.19778(11) 0.21278(18) 0.0187(5) Uani 1 1 d . . . . .
O13 O 0.4581(2) 0.30506(11) 0.12599(18) 0.0210(5) Uani 1 1 d . . . . .
O20 O 0.2523(2) 0.30236(12) 0.5234(2) 0.0220(5) Uani 1 1 d . . . . .
S1 S 0.48156(8) 0.26115(4) 0.22954(7) 0.01493(18) Uani 1 1 d . . . . .
Cu1 Cu 0.33405(4) 0.19611(2) 0.44516(3) 0.01533(12) Uani 1 1 d . . . . .
H20O H 0.199(4) 0.2971(18) 0.576(3) 0.023 Uiso 1 1 d . U . . .

loop_
_atom_site_aniso_label
_atom_site_aniso_U_11
_atom_site_aniso_U_22
_atom_site_aniso_U_33
_atom_site_aniso_U_23
_atom_site_aniso_U_13
_atom_site_aniso_U_12
C1 0.0176(17) 0.0178(17) 0.0166(17) -0.0028(13) 0.0032(14) 0.0001(13)
C2 0.037(2) 0.0259(19) 0.0185(19) 0.0024(15) 0.0032(16) -0.0050(16)
C3 0.060(3) 0.031(2) 0.028(2) -0.0005(17) 0.004(2) -0.027(2)
C4 0.058(3) 0.037(2) 0.022(2) -0.0074(17) -0.001(2) -0.026(2)
C5 0.035(2) 0.0338(19) 0.0143(18) -0.0003(15) -0.0002(16) -0.0136(17)
C6 0.0160(17) 0.0212(17) 0.0167(17) -0.0007(13) 0.0019(14) -0.0012(13)
C7 0.0086(15) 0.0274(18) 0.0124(16) -0.0022(13) 0.0002(13) -0.0011(13)
C11 0.0137(17) 0.0210(17) 0.0132(17) -0.0003(13) -0.0017(13) 0.0002(13)
C12 0.0139(17) 0.0282(18) 0.0196(18) -0.0035(15) -0.0002(14) 0.0037(14)
C13 0.028(2) 0.0276(19) 0.0187(19) 0.0060(15) 0.0002(16) 0.0087(16)
C14 0.038(2) 0.0175(17) 0.0181(19) 0.0026(14) 0.0031(16) -0.0007(16)
C15 0.0240(19) 0.0257(18) 0.0184(18) 0.0027(14) -0.0018(15) -0.0077(15)
C16 0.0171(17) 0.0222(17) 0.0108(16) 0.0008(13) -0.0003(14) -0.0005(14)
C21 0.038(2) 0.0197(19) 0.043(2) 0.0049(17) 0.0145(19) 0.0010(17)
C22 0.055(3) 0.035(2) 0.046(3) 0.0063(19) 0.015(2) 0.007(2)
C23 0.0178(18) 0.0220(17) 0.0189(18) -0.0010(14) 0.0015(14) 0.0019(14)
C24 0.021(2) 0.0261(19) 0.037(2) -0.0001(16) -0.0045(17) -0.0069(16)
C25 0.0123(18) 0.038(2) 0.029(2) -0.0032(17) -0.0045(15) -0.0050(15)
C26 0.0147(18) 0.036(2) 0.0227(19) 0.0001(15) -0.0050(15) 0.0067(15)
C27 0.0198(18) 0.0246(18) 0.0164(17) 0.0001(14) -0.0006(14) 0.0016(14)
N1 0.0149(14) 0.0189(13) 0.0104(13) 0.0010(11) 0.0006(11) -0.0011(11)
N2 0.0138(14) 0.0215(14) 0.0150(14) -0.0007(11) -0.0002(11) 0.0016(11)
O1 0.0112(12) 0.0314(13) 0.0226(13) 0.0089(10) -0.0031(10) -0.0033(10)
O11 0.0089(11) 0.0338(13) 0.0147(12) 0.0039(10) 0.0008(9) -0.0020(10)
O12 0.0185(12) 0.0192(11) 0.0185(12) -0.0015(9) 0.0014(10) 0.0032(10)
O13 0.0177(12) 0.0289(12) 0.0164(12) 0.0088(10) -0.0002(10) 0.0024(10)
O20 0.0230(13) 0.0218(12) 0.0219(13) 0.0021(11) 0.0099(10) 0.0016(11)
S1 0.0118(4) 0.0213(4) 0.0117(4) 0.0021(3) 0.0004(3) 0.0008(3)
Cu1 0.0106(2) 0.0208(2) 0.0145(2) 0.00234(17) -0.00144(15) -0.00152(16)

loop_
_atom_type_symbol
_atom_type_description
_atom_type_scat_dispersion_real
_atom_type_scat_dispersion_imag
_atom_type_scat_source
C C 0.0033 0.0016 'International Tables Vol C Tables 4.2.6.8 and 6.1.1.4'
H H 0.0000 0.0000 'International Tables Vol C Tables 4.2.6.8 and 6.1.1.4'
N N 0.0061 0.0033 'International Tables Vol C Tables 4.2.6.8 and 6.1.1.4'
O O 0.0106 0.0060 'International Tables Vol C Tables 4.2.6.8 and 6.1.1.4'
S S 0.1246 0.1234 'International Tables Vol C Tables 4.2.6.8 and 6.1.1.4'
Cu Cu 0.3201 1.2651 'International Tables Vol C Tables 4.2.6.8 and 6.1.1.4'

loop_
_geom_angle_atom_site_label_1
_geom_angle_atom_site_label_2
_geom_angle_atom_site_label_3
_geom_angle
_geom_angle_site_symmetry_1
_geom_angle_site_symmetry_3
C2 C1 C6 120.6(3) . .
C2 C1 S1 119.5(2) . .
C6 C1 S1 119.9(2) . .
C1 C2 C3 119.9(3) . .
C1 C2 H2 120.0 . .
C3 C2 H2 120.0 . .
C4 C3 C2 119.8(3) . .
C4 C3 H3 120.1 . .
C2 C3 H3 120.1 . .
C3 C4 C5 120.7(3) . .
C3 C4 H4 119.6 . .
C5 C4 H4 119.6 . .
C4 C5 C6 120.2(3) . .
C4 C5 H5 119.9 . .
C6 C5 H5 119.9 . .
C5 C6 C1 118.7(3) . .
C5 C6 N1 120.5(3) . .
C1 C6 N1 120.7(3) . .
N1 C7 C11 126.2(3) . .
N1 C7 H7 116.9 . .
C11 C7 H7 116.9 . .
C12 C11 C16 119.5(3) . .
C12 C11 C7 117.4(3) . .
C16 C11 C7 123.1(3) . .
C13 C12 C11 121.5(3) . .
C13 C12 H12 119.3 . .
C11 C12 H12 119.3 . .
C12 C13 C14 119.0(3) . .
C12 C13 H13 120.5 . .
C14 C13 H13 120.5 . .
C15 C14 C13 120.8(3) . .
C15 C14 H14 119.6 . .
C13 C14 H14 119.6 . .
C14 C15 C16 121.9(3) . .
C14 C15 H15 119.0 . .
C16 C15 H15 119.0 . .
O1 C16 C15 119.5(3) . .
O1 C16 C11 123.3(3) . .
C15 C16 C11 117.3(3) . .
O20 C21 C22 112.6(3) . .
O20 C21 H21A 109.1 . .
C22 C21 H21A 109.1 . .
O20 C21 H21B 109.1 . .
C22 C21 H21B 109.1 . .
H21A C21 H21B 107.8 . .
C21 C22 H22A 109.5 . .
C21 C22 H22B 109.5 . .
H22A C22 H22B 109.5 . .
C21 C22 H22C 109.5 . .
H22A C22 H22C 109.5 . .
H22B C22 H22C 109.5 . .
N2 C23 C24 122.7(3) . .
N2 C23 H23 118.6 . .
C24 C23 H23 118.6 . .
C23 C24 C25 119.2(3) . .
C23 C24 H24 120.4 . .
C25 C24 H24 120.4 . .
C26 C25 C24 118.6(3) . .
C26 C25 H25 120.7 . .
C24 C25 H25 120.7 . .
C27 C26 C25 119.1(3) . .
C27 C26 H26 120.4 . .
C25 C26 H26 120.4 . .
N2 C27 C26 122.5(3) . .
N2 C27 H27 118.7 . .
C26 C27 H27 118.7 . .
C7 N1 C6 116.0(3) . .
C7 N1 Cu1 123.4(2) . .
C6 N1 Cu1 120.58(19) . .
C23 N2 C27 117.9(3) . .
C23 N2 Cu1 122.4(2) . .
C27 N2 Cu1 119.7(2) . .
C16 O1 Cu1 126.2(2) . .
S1 O11 Cu1 124.04(12) . .
C21 O20 Cu1 132.8(2) . .
C21 O20 H20O 111(2) . .
Cu1 O20 H20O 115(2) . .
O13 S1 O12 114.74(13) . .
O13 S1 O11 111.48(13) . .
O12 S1 O11 111.52(13) . .
O13 S1 C1 107.35(14) . .
O12 S1 C1 106.61(13) . .
O11 S1 C1 104.39(14) . .
O1 Cu1 N1 92.58(9) . .
O1 Cu1 O11 157.30(9) . .
N1 Cu1 O11 91.77(9) . .
O1 Cu1 N2 89.29(10) . .
N1 Cu1 N2 177.98(10) . .
O11 Cu1 N2 86.21(9) . .
O1 Cu1 O20 110.37(9) . .
N1 Cu1 O20 91.59(9) . .
O11 Cu1 O20 91.76(8) . .
N2 Cu1 O20 88.48(9) . .

loop_
_geom_bond_atom_site_label_1
_geom_bond_atom_site_label_2
_geom_bond_distance
_geom_bond_site_symmetry_2
C1 C2 1.380(4) .
C1 C6 1.401(4) .
C1 S1 1.768(3) .
C2 C3 1.384(5) .
C2 H2 0.9500 .
C3 C4 1.375(5) .
C3 H3 0.9500 .
C4 C5 1.383(5) .
C4 H4 0.9500 .
C5 C6 1.386(4) .
C5 H5 0.9500 .
C6 N1 1.429(4) .
C7 N1 1.303(4) .
C7 C11 1.426(4) .
C7 H7 0.9500 .
C11 C12 1.418(4) .
C11 C16 1.419(4) .
C12 C13 1.364(4) .
C12 H12 0.9500 .
C13 C14 1.399(5) .
C13 H13 0.9500 .
C14 C15 1.369(5) .
C14 H14 0.9500 .
C15 C16 1.409(4) .
C15 H15 0.9500 .
C16 O1 1.309(4) .
C21 O20 1.423(4) .
C21 C22 1.510(5) .
C21 H21A 0.9900 .
C21 H21B 0.9900 .
C22 H22A 0.9800 .
C22 H22B 0.9800 .
C22 H22C 0.9800 .
C23 N2 1.335(4) .
C23 C24 1.376(4) .
C23 H23 0.9500 .
C24 C25 1.381(5) .
C24 H24 0.9500 .
C25 C26 1.377(5) .
C25 H25 0.9500 .
C26 C27 1.377(4) .
C26 H26 0.9500 .
C27 N2 1.346(4) .
C27 H27 0.9500 .
N1 Cu1 1.976(2) .
N2 Cu1 2.015(3) .
O1 Cu1 1.898(2) .
O11 S1 1.481(2) .
O11 Cu1 2.014(2) .
O12 S1 1.448(2) .
O13 S1 1.436(2) .
O20 Cu1 2.290(2) .
O20 H20O 0.80(3) .

loop_
_geom_torsion_atom_site_label_1
_geom_torsion_atom_site_label_2
_geom_torsion_atom_site_label_3
_geom_torsion_atom_site_label_4
_geom_torsion
_geom_torsion_site_symmetry_1
_geom_torsion_site_symmetry_2
_geom_torsion_site_symmetry_3
_geom_torsion_site_symmetry_4
C6 C1 C2 C3 -1.0(5) . . . .
S1 C1 C2 C3 -178.9(3) . . . .
C1 C2 C3 C4 -0.1(6) . . . .
C2 C3 C4 C5 0.3(7) . . . .
C3 C4 C5 C6 0.5(6) . . . .
C4 C5 C6 C1 -1.5(5) . . . .
C4 C5 C6 N1 179.4(3) . . . .
C2 C1 C6 C5 1.8(5) . . . .
S1 C1 C6 C5 179.7(3) . . . .
C2 C1 C6 N1 -179.1(3) . . . .
S1 C1 C6 N1 -1.2(4) . . . .
N1 C7 C11 C12 170.9(3) . . . .
N1 C7 C11 C16 -8.3(5) . . . .
C16 C11 C12 C13 0.8(5) . . . .
C7 C11 C12 C13 -178.4(3) . . . .
C11 C12 C13 C14 0.2(5) . . . .
C12 C13 C14 C15 -1.0(5) . . . .
C13 C14 C15 C16 0.8(5) . . . .
C14 C15 C16 O1 -179.2(3) . . . .
C14 C15 C16 C11 0.2(5) . . . .
C12 C11 C16 O1 178.4(3) . . . .
C7 C11 C16 O1 -2.4(5) . . . .
C12 C11 C16 C15 -1.0(4) . . . .
C7 C11 C16 C15 178.2(3) . . . .
N2 C23 C24 C25 -0.7(5) . . . .
C23 C24 C25 C26 0.4(5) . . . .
C24 C25 C26 C27 -0.1(5) . . . .
C25 C26 C27 N2 0.0(5) . . . .
C11 C7 N1 C6 175.6(3) . . . .
C11 C7 N1 Cu1 -2.2(4) . . . .
C5 C6 N1 C7 -47.8(4) . . . .
C1 C6 N1 C7 133.1(3) . . . .
C5 C6 N1 Cu1 130.2(3) . . . .
C1 C6 N1 Cu1 -48.9(4) . . . .
C24 C23 N2 C27 0.6(5) . . . .
C24 C23 N2 Cu1 179.5(3) . . . .
C26 C27 N2 C23 -0.3(5) . . . .
C26 C27 N2 Cu1 -179.2(2) . . . .
C15 C16 O1 Cu1 -157.6(2) . . . .
C11 C16 O1 Cu1 23.0(4) . . . .
C22 C21 O20 Cu1 124.9(3) . . . .
Cu1 O11 S1 O13 -168.62(14) . . . .
Cu1 O11 S1 O12 61.69(18) . . . .
Cu1 O11 S1 C1 -53.03(18) . . . .
C2 C1 S1 O13 -12.2(3) . . . .
C6 C1 S1 O13 169.8(2) . . . .
C2 C1 S1 O12 111.2(3) . . . .
C6 C1 S1 O12 -66.7(3) . . . .
C2 C1 S1 O11 -130.7(3) . . . .
C6 C1 S1 O11 51.4(3) . . . .
C16 O1 Cu1 N1 -25.7(2) . . . .
C16 O1 Cu1 O11 75.2(3) . . . .
C16 O1 Cu1 N2 153.6(2) . . . .
C16 O1 Cu1 O20 -118.3(2) . . . .
